data_8107367
loop_
_publ_author_name
'Li, Yunlu'
'Wang, Xinzhong'

_publ_section_title
;
 Crystal structure of
 10-(9H-carbazol-9-yl)-5H-dibenzo[a,d][7]annelen-5-one, C27H17NO
;
_journal_issue 1
_journal_name_full 'Zeitschrift f\"ur Kristallographie - New Crystal Structures'
_journal_page_first 111
_journal_page_last 112
_journal_paper_doi 10.1515/ncrs-2022-0495
_journal_volume 238
_journal_year 2023
_chemical_absolute_configuration unk
_chemical_formula_moiety 'C27 H17 N O'
_chemical_formula_sum 'C27 H17 N O'
_chemical_formula_weight 371.42
_space_group_crystal_system monoclinic
_space_group_IT_number 4
_space_group_name_Hall 'P 2yb'
_space_group_name_H-M_alt 'P 1 21 1'
_atom_sites_solution_hydrogens geom
_cell_angle_alpha 90
_cell_angle_beta 107.539(6)
_cell_angle_gamma 90
_cell_formula_units_Z 2
_cell_length_a 9.8945(6)
_cell_length_b 8.1838(5)
_cell_length_c 12.2042(7)
_cell_measurement_reflns_used 3369
_cell_measurement_temperature 149.99(10)
_cell_measurement_theta_max 29.1770
_cell_measurement_theta_min 3.0190
_cell_volume 942.29(10)
_computing_cell_refinement 'CrysAlisPro 1.171.38.43f (Rigaku OD, 2015)'
_computing_data_collection 'CrysAlisPro 1.171.38.43f (Rigaku OD, 2015)'
_computing_data_reduction 'CrysAlisPro 1.171.38.43f (Rigaku OD, 2015)'
_computing_molecular_graphics 'Olex2 1.5-beta (Dolomanov et al., 2009)'
_computing_publication_material 'Olex2 1.5-beta (Dolomanov et al., 2009)'
_computing_structure_refinement 'SHELXL 2017/1 (Sheldrick, 2015)'
_computing_structure_solution 'SHELXT  (Sheldrick, 2015)'
_diffrn_ambient_temperature 153.15
_diffrn_detector_area_resol_mean 5.2684
_diffrn_detector_type AtlasS2
_diffrn_measured_fraction_theta_full 0.999
_diffrn_measured_fraction_theta_max 0.999
_diffrn_measurement_details
;
List of Runs (angles in degrees, time in seconds):

  # Type    Start    End  Width  t~exp~   \w     \q     \k     \f   Frames
--------------------------------------------------------------------------
  1  \w     56.00  97.00   1.00    1.45    --   11.90-178.00 150.00   41
  2  \w    -72.00  85.00   1.00    1.45    --   11.90   0.00  30.00  157
  3  \w     75.00 100.00   1.00    1.45    --   11.90   0.00 150.00   25
  4  \w    -20.00  28.00   1.00    1.45    --  -11.43 -99.00-150.00   48
;
_diffrn_measurement_device 'four-circle diffractometer'
_diffrn_measurement_device_type 'SuperNova, Dual, Cu at zero, AtlasS2'
_diffrn_measurement_method '\w scans'
_diffrn_radiation_type MoK\a
_diffrn_radiation_wavelength 0.71073
_diffrn_reflns_av_R_equivalents 0.0251
_diffrn_reflns_av_unetI/netI 0.0337
_diffrn_reflns_Laue_measured_fraction_full 0.999
_diffrn_reflns_Laue_measured_fraction_max 0.999
_diffrn_reflns_limit_h_max 11
_diffrn_reflns_limit_h_min -11
_diffrn_reflns_limit_k_max 8
_diffrn_reflns_limit_k_min -9
_diffrn_reflns_limit_l_max 14
_diffrn_reflns_limit_l_min -14
_diffrn_reflns_number 5897
_diffrn_reflns_point_group_measured_fraction_full 0.827
_diffrn_reflns_point_group_measured_fraction_max 0.827
_diffrn_reflns_theta_full 24.998
_diffrn_reflns_theta_max 24.998
_diffrn_reflns_theta_min 2.159
_exptl_absorpt_coefficient_mu 0.079
_exptl_absorpt_correction_T_max 1.00000
_exptl_absorpt_correction_T_min 0.73793
_exptl_absorpt_correction_type multi-scan
_exptl_absorpt_process_details
;
CrysAlisPro 1.171.38.43f (Rigaku Oxford Diffraction, 2015)
Empirical absorption correction using spherical harmonics,
 implemented in SCALE3 ABSPACK scaling algorithm.
;
_exptl_crystal_colour colourless
_exptl_crystal_colour_primary colourless
_exptl_crystal_density_diffrn 1.309
_exptl_crystal_description block
_exptl_crystal_F_000 388
_exptl_crystal_size_max 0.14
_exptl_crystal_size_mid 0.13
_exptl_crystal_size_min 0.11
_refine_diff_density_max 0.144
_refine_diff_density_min -0.149
_refine_diff_density_rms 0.032
_refine_ls_abs_structure_details
;
 Flack x determined using 877 quotients [(I+)-(I-)]/[(I+)+(I-)]
 (Parsons, Flack and Wagner, Acta Cryst. B69 (2013) 249-259).
;
_refine_ls_abs_structure_Flack 1.0(10)
_refine_ls_extinction_coef 0.044(3)
_refine_ls_extinction_expression Fc^*^=kFc[1+0.001xFc^2^\l^3^/sin(2\q)]^-1/4^
_refine_ls_extinction_method 'SHELXL-2017/1 (Sheldrick 2017)'
_refine_ls_goodness_of_fit_ref 1.052
_refine_ls_hydrogen_treatment constr
_refine_ls_matrix_type full
_refine_ls_number_parameters 263
_refine_ls_number_reflns 2754
_refine_ls_number_restraints 1
_refine_ls_restrained_S_all 1.052
_refine_ls_R_factor_all 0.0329
_refine_ls_R_factor_gt 0.0306
_refine_ls_shift/su_max 0.000
_refine_ls_shift/su_mean 0.000
_refine_ls_structure_factor_coef Fsqd
_refine_ls_weighting_details 'w=1/[\s^2^(Fo^2^)+(0.0310P)^2^+0.1087P] where P=(Fo^2^+2Fc^2^)/3'
_refine_ls_weighting_scheme calc
_refine_ls_wR_factor_gt 0.0680
_refine_ls_wR_factor_ref 0.0698
_reflns_Friedel_coverage 0.537
_reflns_Friedel_fraction_full 0.625
_reflns_Friedel_fraction_max 0.625
_reflns_number_gt 2617
_reflns_number_total 2754
_reflns_threshold_expression 'I > 2\s(I)'
_cod_data_source_file suppl_j_ncrs-2022-0495_suppl.cif
_cod_data_source_block gpl1
_cod_database_code 8107367
_shelx_space_group_comment
;
The symmetry employed for this shelxl refinement is uniquely defined
by the following loop, which should always be used as a source of
symmetry information in preference to the above space-group names.
They are only intended as comments.
;
_olex2_refinement_description
;
1. Fixed Uiso
 At 1.2 times of:
  All C(H) groups
2.a Aromatic/amide H refined with riding coordinates:
 C2(H2), C3(H3), C4(H4), C5(H5), C9(H9), C10(H10), C11(H11), C12(H12),
 C14(H14), C20(H20), C21(H21), C22(H22), C23(H23), C24(H24), C25(H25), C26(H26),
  C27(H27)
;
_olex2_submission_special_instructions 'No special instructions were received'
_oxdiff_exptl_absorpt_empirical_details
;
Empirical correction (ABSPACK) includes:
- Absorption correction using spherical harmonics
- Frame scaling
;

loop_
_space_group_symop_operation_xyz
'x, y, z'
'-x, y+1/2, -z'

loop_
_atom_site_label
_atom_site_type_symbol
_atom_site_fract_x
_atom_site_fract_y
_atom_site_fract_z
_atom_site_U_iso_or_equiv
_atom_site_adp_type
_atom_site_occupancy
_atom_site_site_symmetry_order
_atom_site_calc_flag
_atom_site_refinement_flags_posn
_atom_site_refinement_flags_adp
_atom_site_refinement_flags_occupancy
_atom_site_disorder_assembly
_atom_site_disorder_group
O1 O 0.25718(17) 0.5572(3) -0.05836(12) 0.0409(5) Uani 1 1 d . . . . .
N1 N 0.32085(18) 0.4016(2) 0.38978(14) 0.0227(4) Uani 1 1 d . . . . .
C1 C 0.3992(2) 0.4232(3) 0.50568(17) 0.0223(5) Uani 1 1 d . . . . .
C2 C 0.5293(2) 0.5002(3) 0.55205(19) 0.0269(6) Uani 1 1 d . . . . .
H2 H 0.579660 0.546529 0.504510 0.032 Uiso 1 1 calc R U . . .
C3 C 0.5822(3) 0.5062(3) 0.6712(2) 0.0314(6) Uani 1 1 d . . . . .
H3 H 0.671470 0.556245 0.705892 0.038 Uiso 1 1 calc R U . . .
C4 C 0.5076(3) 0.4408(3) 0.74082(19) 0.0306(6) Uani 1 1 d . . . . .
H4 H 0.546670 0.447337 0.821972 0.037 Uiso 1 1 calc R U . . .
C5 C 0.3781(3) 0.3666(3) 0.69421(18) 0.0275(6) Uani 1 1 d . . . . .
H5 H 0.327043 0.324032 0.742450 0.033 Uiso 1 1 calc R U . . .
C6 C 0.3229(2) 0.3548(3) 0.57451(17) 0.0214(5) Uani 1 1 d . . . . .
C7 C 0.1938(2) 0.2871(3) 0.49799(18) 0.0224(5) Uani 1 1 d . . . . .
C8 C 0.1958(2) 0.3200(3) 0.38580(18) 0.0222(5) Uani 1 1 d . . . . .
C9 C 0.0866(2) 0.2715(3) 0.28978(19) 0.0268(6) Uani 1 1 d . . . . .
H9 H 0.089775 0.293785 0.214198 0.032 Uiso 1 1 calc R U . . .
C10 C -0.0268(2) 0.1897(3) 0.3084(2) 0.0294(6) Uani 1 1 d . . . . .
H10 H -0.103566 0.156296 0.244508 0.035 Uiso 1 1 calc R U . . .
C11 C -0.0305(3) 0.1554(3) 0.4197(2) 0.0311(6) Uani 1 1 d . . . . .
H11 H -0.109508 0.099096 0.430311 0.037 Uiso 1 1 calc R U . . .
C12 C 0.0795(2) 0.2025(3) 0.5144(2) 0.0283(6) Uani 1 1 d . . . . .
H12 H 0.077118 0.177279 0.589819 0.034 Uiso 1 1 calc R U . . .
C13 C 0.3532(2) 0.4727(3) 0.29414(17) 0.0227(5) Uani 1 1 d . . . . .
C14 C 0.4741(2) 0.4232(3) 0.27509(17) 0.0237(5) Uani 1 1 d . . . . .
H14 H 0.520974 0.334129 0.320910 0.028 Uiso 1 1 calc R U . . .
C15 C 0.5427(2) 0.4871(3) 0.19418(18) 0.0235(5) Uani 1 1 d . . . . .
C16 C 0.4724(2) 0.5632(3) 0.08974(17) 0.0240(5) Uani 1 1 d . . . . .
C17 C 0.3154(2) 0.5792(3) 0.04377(17) 0.0267(5) Uani 1 1 d . . . . .
C18 C 0.2339(2) 0.6447(3) 0.11848(19) 0.0261(6) Uani 1 1 d . . . . .
C19 C 0.2548(2) 0.6010(3) 0.23361(18) 0.0236(5) Uani 1 1 d . . . . .
C20 C 0.1727(3) 0.6814(3) 0.2929(2) 0.0309(6) Uani 1 1 d . . . . .
H20 H 0.183907 0.652569 0.370579 0.037 Uiso 1 1 calc R U . . .
C21 C 0.0766(3) 0.8007(3) 0.2418(2) 0.0389(7) Uani 1 1 d . . . . .
H21 H 0.024869 0.855434 0.284998 0.047 Uiso 1 1 calc R U . . .
C22 C 0.0548(3) 0.8414(4) 0.1276(2) 0.0410(7) Uani 1 1 d . . . . .
H22 H -0.012834 0.922369 0.091547 0.049 Uiso 1 1 calc R U . . .
C23 C 0.1328(2) 0.7627(3) 0.0671(2) 0.0344(6) Uani 1 1 d . . . . .
H23 H 0.117392 0.789438 -0.011519 0.041 Uiso 1 1 calc R U . . .
C24 C 0.5501(2) 0.6240(3) 0.02033(19) 0.0301(6) Uani 1 1 d . . . . .
H24 H 0.501840 0.675938 -0.050221 0.036 Uiso 1 1 calc R U . . .
C25 C 0.6953(3) 0.6099(4) 0.0522(2) 0.0349(6) Uani 1 1 d . . . . .
H25 H 0.747317 0.655589 0.005730 0.042 Uiso 1 1 calc R U . . .
C26 C 0.7649(3) 0.5284(3) 0.1528(2) 0.0324(6) Uani 1 1 d . . . . .
H26 H 0.864880 0.515780 0.174350 0.039 Uiso 1 1 calc R U . . .
C27 C 0.6899(2) 0.4655(3) 0.22180(19) 0.0285(6) Uani 1 1 d . . . . .
H27 H 0.738757 0.406632 0.289188 0.034 Uiso 1 1 calc R U . . .

loop_
_atom_site_aniso_label
_atom_site_aniso_U_11
_atom_site_aniso_U_22
_atom_site_aniso_U_33
_atom_site_aniso_U_23
_atom_site_aniso_U_13
_atom_site_aniso_U_12
O1 0.0371(10) 0.0565(13) 0.0228(8) 0.0012(9) -0.0006(7) -0.0071(10)
N1 0.0212(10) 0.0255(11) 0.0210(9) 0.0036(9) 0.0057(7) -0.0007(9)
C1 0.0228(12) 0.0212(13) 0.0218(10) 0.0018(10) 0.0049(9) 0.0037(11)
C2 0.0236(12) 0.0252(14) 0.0310(11) 0.0023(11) 0.0070(9) -0.0003(11)
C3 0.0299(13) 0.0257(14) 0.0329(12) -0.0015(12) 0.0008(10) -0.0015(12)
C4 0.0380(14) 0.0268(15) 0.0222(11) -0.0014(11) 0.0018(10) 0.0014(12)
C5 0.0354(14) 0.0254(14) 0.0232(11) 0.0011(12) 0.0112(10) 0.0038(12)
C6 0.0231(12) 0.0176(12) 0.0234(10) 0.0020(11) 0.0071(9) 0.0027(10)
C7 0.0241(12) 0.0191(12) 0.0252(11) 0.0016(10) 0.0090(9) 0.0050(10)
C8 0.0203(12) 0.0200(13) 0.0265(11) 0.0019(10) 0.0076(9) 0.0028(10)
C9 0.0271(13) 0.0276(14) 0.0235(11) 0.0035(11) 0.0044(9) 0.0030(11)
C10 0.0230(12) 0.0248(14) 0.0362(13) -0.0009(12) 0.0027(10) 0.0003(11)
C11 0.0238(13) 0.0270(15) 0.0437(13) 0.0010(12) 0.0119(10) -0.0023(11)
C12 0.0286(13) 0.0279(14) 0.0313(12) 0.0028(12) 0.0136(10) 0.0025(12)
C13 0.0233(12) 0.0234(13) 0.0204(10) 0.0009(10) 0.0052(9) -0.0022(11)
C14 0.0241(12) 0.0212(13) 0.0231(10) 0.0040(10) 0.0030(9) 0.0018(11)
C15 0.0236(12) 0.0224(13) 0.0241(10) -0.0036(11) 0.0067(9) -0.0002(10)
C16 0.0281(12) 0.0238(13) 0.0207(10) -0.0050(11) 0.0085(9) -0.0036(11)
C17 0.0292(12) 0.0251(14) 0.0239(11) 0.0060(12) 0.0049(9) -0.0029(11)
C18 0.0195(12) 0.0258(14) 0.0304(12) 0.0044(11) 0.0035(9) -0.0040(11)
C19 0.0206(11) 0.0217(13) 0.0284(11) 0.0006(11) 0.0073(9) -0.0037(10)
C20 0.0306(14) 0.0260(15) 0.0403(13) 0.0022(13) 0.0170(11) -0.0010(12)
C21 0.0308(14) 0.0288(15) 0.0622(18) 0.0073(14) 0.0220(13) 0.0056(12)
C22 0.0256(14) 0.0327(17) 0.0634(18) 0.0170(15) 0.0115(13) 0.0066(12)
C23 0.0234(13) 0.0340(16) 0.0418(13) 0.0147(13) 0.0038(11) 0.0012(12)
C24 0.0360(14) 0.0317(15) 0.0232(11) -0.0020(11) 0.0098(10) -0.0030(12)
C25 0.0363(14) 0.0395(16) 0.0356(13) -0.0020(13) 0.0211(11) -0.0053(13)
C26 0.0256(13) 0.0364(17) 0.0378(13) -0.0057(13) 0.0135(10) 0.0000(11)
C27 0.0278(13) 0.0296(14) 0.0271(11) 0.0004(11) 0.0069(9) 0.0050(12)

loop_
_atom_type_symbol
_atom_type_description
_atom_type_scat_dispersion_real
_atom_type_scat_dispersion_imag
_atom_type_scat_source
C C 0.0033 0.0016 'International Tables Vol C Tables 4.2.6.8 and 6.1.1.4'
H H 0.0000 0.0000 'International Tables Vol C Tables 4.2.6.8 and 6.1.1.4'
N N 0.0061 0.0033 'International Tables Vol C Tables 4.2.6.8 and 6.1.1.4'
O O 0.0106 0.0060 'International Tables Vol C Tables 4.2.6.8 and 6.1.1.4'

loop_
_geom_angle_atom_site_label_1
_geom_angle_atom_site_label_2
_geom_angle_atom_site_label_3
_geom_angle
_geom_angle_site_symmetry_1
_geom_angle_site_symmetry_3
C1 N1 C13 125.57(18) . .
C8 N1 C1 108.07(17) . .
C8 N1 C13 125.70(17) . .
C2 C1 N1 129.0(2) . .
C2 C1 C6 122.40(19) . .
C6 C1 N1 108.63(19) . .
C1 C2 H2 121.6 . .
C3 C2 C1 116.8(2) . .
C3 C2 H2 121.6 . .
C2 C3 H3 119.2 . .
C4 C3 C2 121.6(2) . .
C4 C3 H3 119.2 . .
C3 C4 H4 119.4 . .
C5 C4 C3 121.1(2) . .
C5 C4 H4 119.4 . .
C4 C5 H5 120.5 . .
C4 C5 C6 118.9(2) . .
C6 C5 H5 120.5 . .
C1 C6 C7 107.20(18) . .
C5 C6 C1 119.1(2) . .
C5 C6 C7 133.7(2) . .
C8 C7 C6 106.73(19) . .
C12 C7 C6 134.1(2) . .
C12 C7 C8 119.2(2) . .
N1 C8 C7 109.36(18) . .
C9 C8 N1 128.5(2) . .
C9 C8 C7 122.2(2) . .
C8 C9 H9 121.2 . .
C10 C9 C8 117.5(2) . .
C10 C9 H9 121.2 . .
C9 C10 H10 119.4 . .
C9 C10 C11 121.1(2) . .
C11 C10 H10 119.4 . .
C10 C11 H11 119.6 . .
C12 C11 C10 120.8(2) . .
C12 C11 H11 119.6 . .
C7 C12 H12 120.4 . .
C11 C12 C7 119.1(2) . .
C11 C12 H12 120.4 . .
N1 C13 C19 115.12(19) . .
C14 C13 N1 116.7(2) . .
C14 C13 C19 128.0(2) . .
C13 C14 H14 115.5 . .
C13 C14 C15 129.0(2) . .
C15 C14 H14 115.5 . .
C16 C15 C14 124.9(2) . .
C16 C15 C27 118.0(2) . .
C27 C15 C14 117.06(19) . .
C15 C16 C17 123.9(2) . .
C24 C16 C15 119.8(2) . .
C24 C16 C17 116.27(18) . .
O1 C17 C16 119.4(2) . .
O1 C17 C18 120.2(2) . .
C18 C17 C16 119.82(18) . .
C19 C18 C17 125.3(2) . .
C23 C18 C17 114.9(2) . .
C23 C18 C19 119.7(2) . .
C18 C19 C13 124.1(2) . .
C18 C19 C20 117.6(2) . .
C20 C19 C13 118.3(2) . .
C19 C20 H20 119.1 . .
C21 C20 C19 121.8(2) . .
C21 C20 H20 119.1 . .
C20 C21 H21 119.9 . .
C20 C21 C22 120.3(3) . .
C22 C21 H21 119.9 . .
C21 C22 H22 120.5 . .
C23 C22 C21 119.0(2) . .
C23 C22 H22 120.5 . .
C18 C23 H23 119.2 . .
C22 C23 C18 121.6(2) . .
C22 C23 H23 119.2 . .
C16 C24 H24 119.4 . .
C25 C24 C16 121.2(2) . .
C25 C24 H24 119.4 . .
C24 C25 H25 120.4 . .
C24 C25 C26 119.3(2) . .
C26 C25 H25 120.4 . .
C25 C26 H26 119.8 . .
C27 C26 C25 120.4(2) . .
C27 C26 H26 119.8 . .
C15 C27 H27 119.5 . .
C26 C27 C15 121.1(2) . .
C26 C27 H27 119.5 . .

loop_
_geom_bond_atom_site_label_1
_geom_bond_atom_site_label_2
_geom_bond_distance
_geom_bond_site_symmetry_2
O1 C17 1.219(2) .
N1 C1 1.404(3) .
N1 C8 1.394(3) .
N1 C13 1.424(3) .
C1 C2 1.392(3) .
C1 C6 1.404(3) .
C2 H2 0.9500 .
C2 C3 1.390(3) .
C3 H3 0.9500 .
C3 C4 1.389(3) .
C4 H4 0.9500 .
C4 C5 1.376(3) .
C5 H5 0.9500 .
C5 C6 1.400(3) .
C6 C7 1.446(3) .
C7 C8 1.401(3) .
C7 C12 1.392(3) .
C8 C9 1.391(3) .
C9 H9 0.9500 .
C9 C10 1.383(3) .
C10 H10 0.9500 .
C10 C11 1.397(3) .
C11 H11 0.9500 .
C11 C12 1.383(3) .
C12 H12 0.9500 .
C13 C14 1.347(3) .
C13 C19 1.471(3) .
C14 H14 0.9500 .
C14 C15 1.454(3) .
C15 C16 1.401(3) .
C15 C27 1.404(3) .
C16 C17 1.490(3) .
C16 C24 1.396(3) .
C17 C18 1.488(3) .
C18 C19 1.404(3) .
C18 C23 1.396(3) .
C19 C20 1.404(3) .
C20 H20 0.9500 .
C20 C21 1.374(4) .
C21 H21 0.9500 .
C21 C22 1.386(4) .
C22 H22 0.9500 .
C22 C23 1.378(4) .
C23 H23 0.9500 .
C24 H24 0.9500 .
C24 C25 1.376(3) .
C25 H25 0.9500 .
C25 C26 1.383(3) .
C26 H26 0.9500 .
C26 C27 1.379(3) .
C27 H27 0.9500 .

loop_
_geom_torsion_atom_site_label_1
_geom_torsion_atom_site_label_2
_geom_torsion_atom_site_label_3
_geom_torsion_atom_site_label_4
_geom_torsion
_geom_torsion_site_symmetry_1
_geom_torsion_site_symmetry_2
_geom_torsion_site_symmetry_3
_geom_torsion_site_symmetry_4
O1 C17 C18 C19 144.9(2) . . . .
O1 C17 C18 C23 -37.3(3) . . . .
N1 C1 C2 C3 179.0(2) . . . .
N1 C1 C6 C5 -177.8(2) . . . .
N1 C1 C6 C7 0.7(3) . . . .
N1 C8 C9 C10 179.2(2) . . . .
N1 C13 C14 C15 -171.8(2) . . . .
N1 C13 C19 C18 -156.0(2) . . . .
N1 C13 C19 C20 21.8(3) . . . .
C1 N1 C8 C7 -0.8(2) . . . .
C1 N1 C8 C9 -179.5(2) . . . .
C1 N1 C13 C14 65.7(3) . . . .
C1 N1 C13 C19 -109.8(2) . . . .
C1 C2 C3 C4 -1.0(4) . . . .
C1 C6 C7 C8 -1.1(3) . . . .
C1 C6 C7 C12 178.4(3) . . . .
C2 C1 C6 C5 1.1(3) . . . .
C2 C1 C6 C7 179.6(2) . . . .
C2 C3 C4 C5 0.2(4) . . . .
C3 C4 C5 C6 1.2(4) . . . .
C4 C5 C6 C1 -1.8(3) . . . .
C4 C5 C6 C7 -179.9(3) . . . .
C5 C6 C7 C8 177.1(2) . . . .
C5 C6 C7 C12 -3.3(5) . . . .
C6 C1 C2 C3 0.4(4) . . . .
C6 C7 C8 N1 1.2(3) . . . .
C6 C7 C8 C9 -180.0(2) . . . .
C6 C7 C12 C11 179.3(3) . . . .
C7 C8 C9 C10 0.6(3) . . . .
C8 N1 C1 C2 -178.8(2) . . . .
C8 N1 C1 C6 0.0(3) . . . .
C8 N1 C13 C14 -124.7(2) . . . .
C8 N1 C13 C19 59.8(3) . . . .
C8 C7 C12 C11 -1.1(3) . . . .
C8 C9 C10 C11 -0.8(4) . . . .
C9 C10 C11 C12 0.0(4) . . . .
C10 C11 C12 C7 1.0(4) . . . .
C12 C7 C8 N1 -178.5(2) . . . .
C12 C7 C8 C9 0.4(3) . . . .
C13 N1 C1 C2 -7.7(4) . . . .
C13 N1 C1 C6 171.2(2) . . . .
C13 N1 C8 C7 -171.9(2) . . . .
C13 N1 C8 C9 9.4(4) . . . .
C13 C14 C15 C16 -28.4(4) . . . .
C13 C14 C15 C27 153.7(2) . . . .
C13 C19 C20 C21 -178.9(2) . . . .
C14 C13 C19 C18 29.1(4) . . . .
C14 C13 C19 C20 -153.2(2) . . . .
C14 C15 C16 C17 -4.2(4) . . . .
C14 C15 C16 C24 178.2(2) . . . .
C14 C15 C27 C26 -177.1(2) . . . .
C15 C16 C17 O1 -138.7(2) . . . .
C15 C16 C17 C18 50.1(4) . . . .
C15 C16 C24 C25 0.3(4) . . . .
C16 C15 C27 C26 4.9(4) . . . .
C16 C17 C18 C19 -44.0(3) . . . .
C16 C17 C18 C23 133.9(2) . . . .
C16 C24 C25 C26 2.5(4) . . . .
C17 C16 C24 C25 -177.4(2) . . . .
C17 C18 C19 C13 -5.4(4) . . . .
C17 C18 C19 C20 176.8(2) . . . .
C17 C18 C23 C22 -176.2(2) . . . .
C18 C19 C20 C21 -1.0(3) . . . .
C19 C13 C14 C15 3.1(4) . . . .
C19 C18 C23 C22 1.8(4) . . . .
C19 C20 C21 C22 2.1(4) . . . .
C20 C21 C22 C23 -1.2(4) . . . .
C21 C22 C23 C18 -0.7(4) . . . .
C23 C18 C19 C13 176.8(2) . . . .
C23 C18 C19 C20 -0.9(3) . . . .
C24 C16 C17 O1 39.0(3) . . . .
C24 C16 C17 C18 -132.3(2) . . . .
C24 C25 C26 C27 -1.6(4) . . . .
C25 C26 C27 C15 -2.2(4) . . . .
C27 C15 C16 C17 173.6(2) . . . .
C27 C15 C16 C24 -3.9(4) . . . .
